data_7002445
loop_
_publ_author_name
'Arunachalampillai, Athimoolam'
'Olsson, Daniel'
'Wendt, Ola F.'

_publ_section_title
;
 Synthesis and characterisation of PCsp3P phosphine and phosphinite
 iridium complexes. Cyclometallation and dehydrogenation of a
 cyclohexyl ring
;
_journal_issue 40
_journal_name_full 'Dalton Transactions'
_journal_page_first 8626
_journal_page_last 8630
_journal_paper_doi 10.1039/b910798c
_journal_year 2009
_chemical_formula_sum 'C24 H49 Cl Ir P2'
_chemical_formula_weight 628.22
_chemical_name_systematic
;
?
;
_space_group_IT_number 61
_symmetry_cell_setting orthorhombic
_symmetry_space_group_name_Hall '-P 2ac 2ab'
_symmetry_space_group_name_H-M 'P b c a'
_atom_sites_solution_hydrogens geom
_atom_sites_solution_primary direct
_atom_sites_solution_secondary difmap
_audit_creation_method SHELXL-97
_cell_angle_alpha 90.00
_cell_angle_beta 90.00
_cell_angle_gamma 90.00
_cell_formula_units_Z 8
_cell_length_a 12.3722(2)
_cell_length_b 15.0811(2)
_cell_length_c 28.6246(4)
_cell_measurement_reflns_used 16991
_cell_measurement_temperature 100(2)
_cell_measurement_theta_max 33.1768
_cell_measurement_theta_min 2.1283
_cell_volume 5340.96(13)
_computing_cell_refinement
;
CrysAlis RED, Oxford Diffraction Ltd.,
Version 1.171.31.5 (release 28-08-2006 CrysAlis171 .NET)
(compiled Aug 28 2006,13:05:05)
;
_computing_data_collection
;
CrysAlis CCD, Oxford Diffraction Ltd.,
Version 1.171.31.5 (release 28-08-2006 CrysAlis171 .NET)
(compiled Aug 28 2006,13:05:05)
;
_computing_data_reduction
;
CrysAlis RED, Oxford Diffraction Ltd.,
Version 1.171.31.5 (release 28-08-2006 CrysAlis171 .NET)
(compiled Aug 28 2006,13:05:05)
;
_computing_structure_refinement 'SHELXL-97 (Sheldrick, 1997)'
_computing_structure_solution 'SHELXS-97 (Sheldrick, 1990)'
_diffrn_ambient_temperature 100(2)
_diffrn_detector_area_resol_mean 16.1829
_diffrn_measured_fraction_theta_full 0.999
_diffrn_measured_fraction_theta_max 0.945
_diffrn_measurement_device_type 'Oxford Diffraction XCalibur 3'
_diffrn_measurement_method '\w scans'
_diffrn_radiation_monochromator graphite
_diffrn_radiation_source 'Enhance (Mo) X-ray Source'
_diffrn_radiation_type MoK\a
_diffrn_radiation_wavelength 0.71073
_diffrn_reflns_av_R_equivalents 0.0575
_diffrn_reflns_av_sigmaI/netI 0.0504
_diffrn_reflns_limit_h_max 18
_diffrn_reflns_limit_h_min -18
_diffrn_reflns_limit_k_max 22
_diffrn_reflns_limit_k_min -22
_diffrn_reflns_limit_l_max 25
_diffrn_reflns_limit_l_min -43
_diffrn_reflns_number 50780
_diffrn_reflns_theta_full 27.00
_diffrn_reflns_theta_max 33.25
_diffrn_reflns_theta_min 2.18
_exptl_absorpt_coefficient_mu 5.228
_exptl_absorpt_correction_T_max 1.00000
_exptl_absorpt_correction_T_min 0.37698
_exptl_absorpt_correction_type multi-scan
_exptl_absorpt_process_details
;
CrysAlis RED, Oxford Diffraction Ltd.,
Version 1.171.31.5 (release 28-08-2006 CrysAlis171 .NET)
(compiled Aug 28 2006,13:05:05)
Empirical absorption correction using spherical harmonics,
implemented in SCALE3 ABSPACK scaling algorithm.
;
_exptl_crystal_colour red
_exptl_crystal_density_diffrn 1.560
_exptl_crystal_density_method 'not measured'
_exptl_crystal_description prism
_exptl_crystal_F_000 2536
_exptl_crystal_size_max 0.2
_exptl_crystal_size_mid 0.07
_exptl_crystal_size_min 0.07
_refine_diff_density_max 3.761
_refine_diff_density_min -1.583
_refine_diff_density_rms 0.227
_refine_ls_extinction_method none
_refine_ls_goodness_of_fit_ref 1.071
_refine_ls_hydrogen_treatment riding
_refine_ls_matrix_type full
_refine_ls_number_parameters 253
_refine_ls_number_reflns 9705
_refine_ls_number_restraints 0
_refine_ls_restrained_S_all 1.071
_refine_ls_R_factor_all 0.0831
_refine_ls_R_factor_gt 0.0414
_refine_ls_shift/su_max 0.001
_refine_ls_shift/su_mean 0.000
_refine_ls_structure_factor_coef Fsqd
_refine_ls_weighting_details 'calc w=1/[\s^2^(Fo^2^)+(0.0608P)^2^+8.6510P] where P=(Fo^2^+2Fc^2^)/3'
_refine_ls_weighting_scheme calc
_refine_ls_wR_factor_gt 0.1025
_refine_ls_wR_factor_ref 0.1314
_reflns_number_gt 5606
_reflns_number_total 9705
_reflns_threshold_expression >2sigma(I)
_cod_data_source_file b910798c.txt
_cod_data_source_block dan11b_complex3
_cod_depositor_comments
;
The following automatic conversions were performed:
'_symmetry_cell_setting' value 'Orthorhombic' changed to 'orthorhombic'
according to '/home/saulius/struct/CIF-dictionaries/cif_core.dic'
dictionary named 'cif_core.dic' version 2.4.1 from 2010-06-29.

Automatic conversion script
Id: cif_fix_enum 1527 2010-12-29 10:47:43Z saulius 
;
_cod_original_sg_symbol_H-M Pbca
_cod_database_code 7002445

loop_
_symmetry_equiv_pos_as_xyz
'x, y, z'
'-x+1/2, -y, z+1/2'
'-x, y+1/2, -z+1/2'
'x+1/2, -y+1/2, -z'
'-x, -y, -z'
'x-1/2, y, -z-1/2'
'x, -y-1/2, z-1/2'
'-x-1/2, y-1/2, z'

loop_
_atom_site_label
_atom_site_type_symbol
_atom_site_fract_x
_atom_site_fract_y
_atom_site_fract_z
_atom_site_U_iso_or_equiv
_atom_site_adp_type
_atom_site_occupancy
_atom_site_symmetry_multiplicity
_atom_site_calc_flag
_atom_site_refinement_flags
_atom_site_disorder_assembly
_atom_site_disorder_group
Ir1 Ir 0.496472(13) 0.334412(11) 0.137393(5) 0.01668(6) Uani 1 1 d . . .
P1 P 0.63335(10) 0.41407(8) 0.10236(4) 0.0208(2) Uani 1 1 d . . .
P2 P 0.35658(10) 0.23900(9) 0.15580(5) 0.0251(3) Uani 1 1 d . . .
Cl1 Cl 0.46965(13) 0.43558(10) 0.20269(5) 0.0393(3) Uani 1 1 d . . .
C1 C 0.4934(4) 0.2669(3) 0.07346(16) 0.0222(9) Uani 1 1 d . . .
H1 H 0.4430 0.3009 0.0540 0.027 Uiso 1 1 calc R . .
C9 C 0.7713(4) 0.4083(4) 0.12938(19) 0.0273(11) Uani 1 1 d . . .
C7 C 0.6450(4) 0.3612(3) 0.04472(17) 0.0264(10) Uani 1 1 d . . .
H7A H 0.6059 0.3959 0.0217 0.032 Uiso 1 1 calc R . .
H7B H 0.7204 0.3591 0.0354 0.032 Uiso 1 1 calc R . .
C10 C 0.5951(4) 0.5307(3) 0.08796(17) 0.0246(10) Uani 1 1 d . . .
C8 C 0.3425(4) 0.1710(4) 0.10268(18) 0.0301(11) Uani 1 1 d . . .
H8A H 0.3258 0.1103 0.1113 0.036 Uiso 1 1 calc R . .
H8B H 0.2835 0.1935 0.0838 0.036 Uiso 1 1 calc R . .
C4 C 0.5419(5) 0.1333(4) 0.0003(2) 0.0351(12) Uani 1 1 d . . .
H4A H 0.5295 0.1118 -0.0312 0.042 Uiso 1 1 calc R . .
H4B H 0.5929 0.0937 0.0153 0.042 Uiso 1 1 calc R . .
C11 C 0.2209(4) 0.2948(4) 0.1612(2) 0.0358(13) Uani 1 1 d . . .
C6 C 0.5996(4) 0.2683(4) 0.04639(18) 0.0284(11) Uani 1 1 d . . .
H6 H 0.6512 0.2322 0.0641 0.034 Uiso 1 1 calc R . .
C2 C 0.4462(5) 0.1734(3) 0.07489(19) 0.0304(12) Uani 1 1 d . . .
H2 H 0.4983 0.1369 0.0920 0.036 Uiso 1 1 calc R . .
C5 C 0.5898(4) 0.2262(3) -0.00188(17) 0.0264(10) Uani 1 1 d . . .
H5A H 0.5444 0.2633 -0.0214 0.032 Uiso 1 1 calc R . .
H5B H 0.6608 0.2234 -0.0162 0.032 Uiso 1 1 calc R . .
C3 C 0.4357(4) 0.1325(4) 0.02720(18) 0.0285(11) Uani 1 1 d . . .
H3A H 0.3816 0.1648 0.0095 0.034 Uiso 1 1 calc R . .
H3B H 0.4110 0.0718 0.0305 0.034 Uiso 1 1 calc R . .
C20 C 0.2040(5) 0.3346(4) 0.2095(2) 0.0415(15) Uani 1 1 d . . .
H20A H 0.1408 0.3715 0.2092 0.062 Uiso 1 1 calc R . .
H20B H 0.2659 0.3695 0.2179 0.062 Uiso 1 1 calc R . .
H20C H 0.1946 0.2879 0.2319 0.062 Uiso 1 1 calc R . .
C13 C 0.8070(5) 0.3128(5) 0.1268(3) 0.0493(17) Uani 1 1 d . . .
H13A H 0.8709 0.3048 0.1454 0.074 Uiso 1 1 calc R . .
H13B H 0.8222 0.2975 0.0950 0.074 Uiso 1 1 calc R . .
H13C H 0.7505 0.2753 0.1386 0.074 Uiso 1 1 calc R . .
C12 C 0.3802(5) 0.1596(4) 0.20513(19) 0.0333(12) Uani 1 1 d . . .
C19 C 0.2230(5) 0.3737(5) 0.1263(2) 0.0425(15) Uani 1 1 d . . .
H19A H 0.1541 0.4030 0.1266 0.064 Uiso 1 1 calc R . .
H19B H 0.2378 0.3521 0.0955 0.064 Uiso 1 1 calc R . .
H19C H 0.2783 0.4149 0.1354 0.064 Uiso 1 1 calc R . .
C17 C 0.6083(5) 0.5919(4) 0.13081(19) 0.0345(13) Uani 1 1 d . . .
H17A H 0.6837 0.6019 0.1365 0.052 Uiso 1 1 calc R . .
H17B H 0.5762 0.5642 0.1577 0.052 Uiso 1 1 calc R . .
H17C H 0.5731 0.6475 0.1249 0.052 Uiso 1 1 calc R . .
C14 C 0.8560(4) 0.4652(4) 0.1035(2) 0.0397(14) Uani 1 1 d . . .
H14A H 0.8380 0.5268 0.1068 0.060 Uiso 1 1 calc R . .
H14B H 0.8563 0.4496 0.0710 0.060 Uiso 1 1 calc R . .
H14C H 0.9262 0.4545 0.1166 0.060 Uiso 1 1 calc R . .
C21 C 0.1264(5) 0.2358(5) 0.1494(2) 0.0505(18) Uani 1 1 d . . .
H21A H 0.1266 0.1850 0.1696 0.076 Uiso 1 1 calc R . .
H21B H 0.1321 0.2166 0.1175 0.076 Uiso 1 1 calc R . .
H21C H 0.0603 0.2681 0.1535 0.076 Uiso 1 1 calc R . .
C18 C 0.4741(5) 0.5292(4) 0.0757(2) 0.0385(14) Uani 1 1 d . . .
H18A H 0.4511 0.5877 0.0670 0.058 Uiso 1 1 calc R . .
H18B H 0.4334 0.5097 0.1024 0.058 Uiso 1 1 calc R . .
H18C H 0.4621 0.4892 0.0501 0.058 Uiso 1 1 calc R . .
C16 C 0.6563(5) 0.5710(4) 0.0466(2) 0.0364(13) Uani 1 1 d . . .
H16A H 0.6512 0.5319 0.0202 0.055 Uiso 1 1 calc R . .
H16B H 0.7308 0.5789 0.0549 0.055 Uiso 1 1 calc R . .
H16C H 0.6251 0.6273 0.0388 0.055 Uiso 1 1 calc R . .
C15 C 0.7656(4) 0.4358(4) 0.1797(2) 0.0379(13) Uani 1 1 d . . .
H15A H 0.8323 0.4211 0.1950 0.057 Uiso 1 1 calc R . .
H15B H 0.7071 0.4053 0.1947 0.057 Uiso 1 1 calc R . .
H15C H 0.7538 0.4986 0.1815 0.057 Uiso 1 1 calc R . .
C23 C 0.4734(6) 0.0968(5) 0.1888(2) 0.0478(16) Uani 1 1 d . . .
H23A H 0.5356 0.1316 0.1807 0.072 Uiso 1 1 calc R . .
H23B H 0.4500 0.0635 0.1621 0.072 Uiso 1 1 calc R . .
H23C H 0.4917 0.0569 0.2137 0.072 Uiso 1 1 calc R . .
C24 C 0.4162(6) 0.2098(4) 0.2478(2) 0.0492(17) Uani 1 1 d . . .
H24A H 0.3574 0.2452 0.2593 0.074 Uiso 1 1 calc R . .
H24B H 0.4758 0.2476 0.2398 0.074 Uiso 1 1 calc R . .
H24C H 0.4383 0.1686 0.2715 0.074 Uiso 1 1 calc R . .
C22 C 0.2838(6) 0.1015(5) 0.2172(2) 0.0552(19) Uani 1 1 d . . .
H22A H 0.3069 0.0540 0.2372 0.083 Uiso 1 1 calc R . .
H22B H 0.2536 0.0773 0.1891 0.083 Uiso 1 1 calc R . .
H22C H 0.2302 0.1364 0.2330 0.083 Uiso 1 1 calc R . .

loop_
_atom_site_aniso_label
_atom_site_aniso_U_11
_atom_site_aniso_U_22
_atom_site_aniso_U_33
_atom_site_aniso_U_23
_atom_site_aniso_U_13
_atom_site_aniso_U_12
Ir1 0.01684(9) 0.01595(9) 0.01726(9) -0.00151(6) 0.00037(6) -0.00179(7)
P1 0.0180(5) 0.0172(6) 0.0272(6) -0.0010(5) 0.0022(5) -0.0016(5)
P2 0.0211(6) 0.0269(7) 0.0273(6) -0.0026(5) 0.0017(5) -0.0074(5)
Cl1 0.0411(7) 0.0401(8) 0.0368(7) -0.0140(6) 0.0128(6) -0.0131(6)
C1 0.025(2) 0.020(2) 0.021(2) 0.0005(17) -0.0001(18) 0.0029(19)
C9 0.017(2) 0.027(3) 0.038(3) -0.002(2) -0.0029(19) -0.003(2)
C7 0.027(2) 0.023(2) 0.029(2) -0.002(2) 0.007(2) -0.005(2)
C10 0.027(2) 0.019(2) 0.029(2) 0.0011(19) 0.003(2) -0.0004(19)
C8 0.029(3) 0.033(3) 0.029(2) -0.006(2) 0.004(2) -0.007(2)
C4 0.036(3) 0.032(3) 0.038(3) -0.010(2) -0.003(3) 0.000(2)
C11 0.015(2) 0.048(4) 0.044(3) 0.000(3) 0.001(2) -0.004(2)
C6 0.026(2) 0.029(3) 0.030(3) -0.008(2) 0.002(2) -0.001(2)
C2 0.037(3) 0.020(3) 0.034(3) -0.005(2) 0.011(2) -0.006(2)
C5 0.028(2) 0.025(2) 0.026(2) 0.001(2) 0.003(2) -0.003(2)
C3 0.030(3) 0.022(3) 0.033(3) -0.006(2) -0.004(2) 0.000(2)
C20 0.026(3) 0.046(4) 0.053(4) -0.016(3) 0.009(2) -0.002(3)
C13 0.024(3) 0.039(4) 0.085(5) 0.005(4) -0.013(3) 0.008(3)
C12 0.040(3) 0.027(3) 0.033(3) 0.005(2) 0.006(2) -0.010(2)
C19 0.025(3) 0.058(4) 0.045(3) 0.000(3) -0.001(2) 0.008(3)
C17 0.047(3) 0.018(3) 0.039(3) -0.003(2) 0.006(2) 0.001(2)
C14 0.019(2) 0.046(4) 0.054(4) -0.005(3) 0.008(2) -0.008(2)
C21 0.022(3) 0.068(5) 0.062(4) -0.022(4) 0.007(3) -0.011(3)
C18 0.034(3) 0.035(3) 0.046(3) 0.009(3) -0.006(3) 0.005(2)
C16 0.039(3) 0.025(3) 0.045(3) 0.007(2) 0.009(3) -0.002(2)
C15 0.022(3) 0.052(4) 0.039(3) -0.002(3) -0.007(2) -0.003(2)
C23 0.060(4) 0.040(4) 0.043(4) 0.009(3) -0.003(3) 0.007(3)
C24 0.063(5) 0.045(4) 0.040(3) 0.009(3) -0.006(3) -0.003(3)
C22 0.073(5) 0.045(4) 0.048(4) 0.005(3) 0.013(3) -0.025(4)

loop_
_atom_type_symbol
_atom_type_description
_atom_type_scat_dispersion_real
_atom_type_scat_dispersion_imag
_atom_type_scat_source
C C 0.0033 0.0016 'International Tables Vol C Tables 4.2.6.8 and 6.1.1.4'
H H 0.0000 0.0000 'International Tables Vol C Tables 4.2.6.8 and 6.1.1.4'
P P 0.1023 0.0942 'International Tables Vol C Tables 4.2.6.8 and 6.1.1.4'
Cl Cl 0.1484 0.1585 'International Tables Vol C Tables 4.2.6.8 and 6.1.1.4'
Ir Ir -1.4442 7.9887 'International Tables Vol C Tables 4.2.6.8 and 6.1.1.4'

loop_
_geom_angle_atom_site_label_1
_geom_angle_atom_site_label_2
_geom_angle_atom_site_label_3
_geom_angle
_geom_angle_site_symmetry_1
_geom_angle_site_symmetry_3
_geom_angle_publ_flag
C1 Ir1 P1 83.47(13) . . ?
C1 Ir1 P2 83.29(13) . . ?
P1 Ir1 P2 166.74(5) . . ?
C1 Ir1 Cl1 166.55(14) . . ?
P1 Ir1 Cl1 96.17(5) . . ?
P2 Ir1 Cl1 96.49(5) . . ?
C7 P1 C10 103.3(2) . . ?
C7 P1 C9 106.2(2) . . ?
C10 P1 C9 111.4(2) . . ?
C7 P1 Ir1 102.84(16) . . ?
C10 P1 Ir1 113.60(16) . . ?
C9 P1 Ir1 117.69(18) . . ?
C8 P2 C12 106.3(3) . . ?
C8 P2 C11 103.4(3) . . ?
C12 P2 C11 111.2(3) . . ?
C8 P2 Ir1 103.27(17) . . ?
C12 P2 Ir1 116.92(19) . . ?
C11 P2 Ir1 114.1(2) . . ?
C2 C1 C6 110.8(4) . . ?
C2 C1 Ir1 115.6(3) . . ?
C6 C1 Ir1 114.9(3) . . ?
C2 C1 H1 104.7 . . ?
C6 C1 H1 104.7 . . ?
Ir1 C1 H1 104.7 . . ?
C15 C9 C13 108.9(5) . . ?
C15 C9 C14 109.8(4) . . ?
C13 C9 C14 108.0(5) . . ?
C15 C9 P1 109.9(4) . . ?
C13 C9 P1 106.9(4) . . ?
C14 C9 P1 113.2(4) . . ?
C6 C7 P1 110.2(3) . . ?
C6 C7 H7A 109.6 . . ?
P1 C7 H7A 109.6 . . ?
C6 C7 H7B 109.6 . . ?
P1 C7 H7B 109.6 . . ?
H7A C7 H7B 108.1 . . ?
C16 C10 C18 108.2(5) . . ?
C16 C10 C17 109.0(4) . . ?
C18 C10 C17 107.0(4) . . ?
C16 C10 P1 114.7(4) . . ?
C18 C10 P1 106.4(4) . . ?
C17 C10 P1 111.1(3) . . ?
C2 C8 P2 109.9(4) . . ?
C2 C8 H8A 109.7 . . ?
P2 C8 H8A 109.7 . . ?
C2 C8 H8B 109.7 . . ?
P2 C8 H8B 109.7 . . ?
H8A C8 H8B 108.2 . . ?
C3 C4 C5 111.3(4) . . ?
C3 C4 H4A 109.4 . . ?
C5 C4 H4A 109.4 . . ?
C3 C4 H4B 109.4 . . ?
C5 C4 H4B 109.4 . . ?
H4A C4 H4B 108.0 . . ?
C21 C11 C20 109.2(5) . . ?
C21 C11 C19 108.7(5) . . ?
C20 C11 C19 106.5(5) . . ?
C21 C11 P2 114.2(5) . . ?
C20 C11 P2 111.9(4) . . ?
C19 C11 P2 106.0(4) . . ?
C7 C6 C5 112.8(4) . . ?
C7 C6 C1 110.4(4) . . ?
C5 C6 C1 112.7(4) . . ?
C7 C6 H6 106.8 . . ?
C5 C6 H6 106.8 . . ?
C1 C6 H6 106.8 . . ?
C3 C2 C8 113.2(5) . . ?
C3 C2 C1 112.8(4) . . ?
C8 C2 C1 111.2(4) . . ?
C3 C2 H2 106.3 . . ?
C8 C2 H2 106.3 . . ?
C1 C2 H2 106.3 . . ?
C4 C5 C6 112.2(4) . . ?
C4 C5 H5A 109.2 . . ?
C6 C5 H5A 109.2 . . ?
C4 C5 H5B 109.2 . . ?
C6 C5 H5B 109.2 . . ?
H5A C5 H5B 107.9 . . ?
C2 C3 C4 112.4(4) . . ?
C2 C3 H3A 109.1 . . ?
C4 C3 H3A 109.1 . . ?
C2 C3 H3B 109.1 . . ?
C4 C3 H3B 109.1 . . ?
H3A C3 H3B 107.8 . . ?
C11 C20 H20A 109.5 . . ?
C11 C20 H20B 109.5 . . ?
H20A C20 H20B 109.5 . . ?
C11 C20 H20C 109.5 . . ?
H20A C20 H20C 109.5 . . ?
H20B C20 H20C 109.5 . . ?
C9 C13 H13A 109.5 . . ?
C9 C13 H13B 109.5 . . ?
H13A C13 H13B 109.5 . . ?
C9 C13 H13C 109.5 . . ?
H13A C13 H13C 109.5 . . ?
H13B C13 H13C 109.5 . . ?
C24 C12 C22 109.7(5) . . ?
C24 C12 C23 109.2(5) . . ?
C22 C12 C23 107.3(5) . . ?
C24 C12 P2 109.7(4) . . ?
C22 C12 P2 114.7(5) . . ?
C23 C12 P2 106.1(4) . . ?
C11 C19 H19A 109.5 . . ?
C11 C19 H19B 109.5 . . ?
H19A C19 H19B 109.5 . . ?
C11 C19 H19C 109.5 . . ?
H19A C19 H19C 109.5 . . ?
H19B C19 H19C 109.5 . . ?
C10 C17 H17A 109.5 . . ?
C10 C17 H17B 109.5 . . ?
H17A C17 H17B 109.5 . . ?
C10 C17 H17C 109.5 . . ?
H17A C17 H17C 109.5 . . ?
H17B C17 H17C 109.5 . . ?
C9 C14 H14A 109.5 . . ?
C9 C14 H14B 109.5 . . ?
H14A C14 H14B 109.5 . . ?
C9 C14 H14C 109.5 . . ?
H14A C14 H14C 109.5 . . ?
H14B C14 H14C 109.5 . . ?
C11 C21 H21A 109.5 . . ?
C11 C21 H21B 109.5 . . ?
H21A C21 H21B 109.5 . . ?
C11 C21 H21C 109.5 . . ?
H21A C21 H21C 109.5 . . ?
H21B C21 H21C 109.5 . . ?
C10 C18 H18A 109.5 . . ?
C10 C18 H18B 109.5 . . ?
H18A C18 H18B 109.5 . . ?
C10 C18 H18C 109.5 . . ?
H18A C18 H18C 109.5 . . ?
H18B C18 H18C 109.5 . . ?
C10 C16 H16A 109.5 . . ?
C10 C16 H16B 109.5 . . ?
H16A C16 H16B 109.5 . . ?
C10 C16 H16C 109.5 . . ?
H16A C16 H16C 109.5 . . ?
H16B C16 H16C 109.5 . . ?
C9 C15 H15A 109.5 . . ?
C9 C15 H15B 109.5 . . ?
H15A C15 H15B 109.5 . . ?
C9 C15 H15C 109.5 . . ?
H15A C15 H15C 109.5 . . ?
H15B C15 H15C 109.5 . . ?
C12 C23 H23A 109.5 . . ?
C12 C23 H23B 109.5 . . ?
H23A C23 H23B 109.5 . . ?
C12 C23 H23C 109.5 . . ?
H23A C23 H23C 109.5 . . ?
H23B C23 H23C 109.5 . . ?
C12 C24 H24A 109.5 . . ?
C12 C24 H24B 109.5 . . ?
H24A C24 H24B 109.5 . . ?
C12 C24 H24C 109.5 . . ?
H24A C24 H24C 109.5 . . ?
H24B C24 H24C 109.5 . . ?
C12 C22 H22A 109.5 . . ?
C12 C22 H22B 109.5 . . ?
H22A C22 H22B 109.5 . . ?
C12 C22 H22C 109.5 . . ?
H22A C22 H22C 109.5 . . ?
H22B C22 H22C 109.5 . . ?

loop_
_geom_bond_atom_site_label_1
_geom_bond_atom_site_label_2
_geom_bond_distance
_geom_bond_site_symmetry_2
_geom_bond_publ_flag
Ir1 C1 2.094(5) . ?
Ir1 P1 2.3059(12) . ?
Ir1 P2 2.3116(13) . ?
Ir1 Cl1 2.4354(14) . ?
P1 C7 1.838(5) . ?
P1 C10 1.868(5) . ?
P1 C9 1.876(5) . ?
P2 C8 1.842(5) . ?
P2 C12 1.874(6) . ?
P2 C11 1.884(6) . ?
C1 C2 1.527(7) . ?
C1 C6 1.526(7) . ?
C1 H1 0.9800 . ?
C9 C15 1.500(8) . ?
C9 C13 1.508(8) . ?
C9 C14 1.543(7) . ?
C7 C6 1.510(7) . ?
C7 H7A 0.9700 . ?
C7 H7B 0.9700 . ?
C10 C16 1.530(7) . ?
C10 C18 1.538(7) . ?
C10 C17 1.543(7) . ?
C8 C2 1.511(7) . ?
C8 H8A 0.9700 . ?
C8 H8B 0.9700 . ?
C4 C3 1.523(8) . ?
C4 C5 1.523(7) . ?
C4 H4A 0.9700 . ?
C4 H4B 0.9700 . ?
C11 C21 1.508(8) . ?
C11 C20 1.522(8) . ?
C11 C19 1.554(9) . ?
C6 C5 1.525(7) . ?
C6 H6 0.9800 . ?
C2 C3 1.504(7) . ?
C2 H2 0.9800 . ?
C5 H5A 0.9700 . ?
C5 H5B 0.9700 . ?
C3 H3A 0.9700 . ?
C3 H3B 0.9700 . ?
C20 H20A 0.9600 . ?
C20 H20B 0.9600 . ?
C20 H20C 0.9600 . ?
C13 H13A 0.9600 . ?
C13 H13B 0.9600 . ?
C13 H13C 0.9600 . ?
C12 C24 1.504(8) . ?
C12 C22 1.520(8) . ?
C12 C23 1.564(9) . ?
C19 H19A 0.9600 . ?
C19 H19B 0.9600 . ?
C19 H19C 0.9600 . ?
C17 H17A 0.9600 . ?
C17 H17B 0.9600 . ?
C17 H17C 0.9600 . ?
C14 H14A 0.9600 . ?
C14 H14B 0.9600 . ?
C14 H14C 0.9600 . ?
C21 H21A 0.9600 . ?
C21 H21B 0.9600 . ?
C21 H21C 0.9600 . ?
C18 H18A 0.9600 . ?
C18 H18B 0.9600 . ?
C18 H18C 0.9600 . ?
C16 H16A 0.9600 . ?
C16 H16B 0.9600 . ?
C16 H16C 0.9600 . ?
C15 H15A 0.9600 . ?
C15 H15B 0.9600 . ?
C15 H15C 0.9600 . ?
C23 H23A 0.9600 . ?
C23 H23B 0.9600 . ?
C23 H23C 0.9600 . ?
C24 H24A 0.9600 . ?
C24 H24B 0.9600 . ?
C24 H24C 0.9600 . ?
C22 H22A 0.9600 . ?
C22 H22B 0.9600 . ?
C22 H22C 0.9600 . ?
